data_1560265
loop_
_publ_author_name
'Le\'on, F\'elix'
'Comas-Vives, Aleix'
'\'Alvarez, Eleuterio'
'Pizzano, Antonio'

_publ_section_title
;
 A combined experimental and computational study to decipher complexity in
 the asymmetric hydrogenation of imines with Ru catalysts bearing
 atropisomerizable ligands
;
_journal_issue 7
_journal_name_full 'Catalysis Science &amp; Technology'
_journal_page_first 2497
_journal_page_last 2511
_journal_paper_doi 10.1039/D0CY02390F
_journal_volume 11
_journal_year 2021
_chemical_absolute_configuration rm
_chemical_formula_moiety 'C49 H56 Cl2 N2 O5 P2 Ru, C H2 Cl2'
_chemical_formula_sum 'C50 H58 Cl4 N2 O5 P2 Ru'
_chemical_formula_weight 1071.79
_space_group_crystal_system monoclinic
_space_group_IT_number 5
_space_group_name_Hall 'C 2y'
_space_group_name_H-M_alt 'C 1 2 1'
_atom_sites_solution_hydrogens geom
_audit_creation_method SHELXL-2016/6
_audit_update_record
;
2020-11-22 deposited with the CCDC.	2021-02-03 downloaded from the CCDC.
;
_cell_angle_alpha 90
_cell_angle_beta 114.68(2)
_cell_angle_gamma 90
_cell_formula_units_Z 8
_cell_length_a 29.604(14)
_cell_length_b 12.869(4)
_cell_length_c 29.396(14)
_cell_measurement_reflns_used 4208
_cell_measurement_temperature 193(2)
_cell_measurement_theta_max 19.26
_cell_measurement_theta_min 2.53
_cell_volume 10176(8)
_computing_cell_refinement 'Bruker SAINT'
_computing_data_collection 'Bruker APEX2'
_computing_data_reduction 'Bruker SAINT'
_computing_molecular_graphics 'Bruker SHELXTL'
_computing_publication_material 'Bruker SHELXTL'
_computing_structure_refinement 'SHELXL-2016/6 (Sheldrick, 2016)'
_computing_structure_solution 'SHELXS-97 (Sheldrick, 2008)'
_diffrn_ambient_temperature 193(2)
_diffrn_detector_area_resol_mean 8.26
_diffrn_measured_fraction_theta_full 0.986
_diffrn_measured_fraction_theta_max 0.986
_diffrn_measurement_device_type
;
 Bruker-Nonius X8kappa APEX II CCD area detector
;
_diffrn_measurement_method 'phi and omega scans with narrow frames'
_diffrn_radiation_monochromator graphite
_diffrn_radiation_source 'fine-focus sealed tube'
_diffrn_radiation_type MoK\a
_diffrn_radiation_wavelength 0.71073
_diffrn_reflns_av_R_equivalents 0.0951
_diffrn_reflns_av_unetI/netI 0.1105
_diffrn_reflns_Laue_measured_fraction_full 0.986
_diffrn_reflns_Laue_measured_fraction_max 0.986
_diffrn_reflns_limit_h_max 35
_diffrn_reflns_limit_h_min -32
_diffrn_reflns_limit_k_max 15
_diffrn_reflns_limit_k_min -10
_diffrn_reflns_limit_l_max 35
_diffrn_reflns_limit_l_min -27
_diffrn_reflns_number 48983
_diffrn_reflns_point_group_measured_fraction_full 0.799
_diffrn_reflns_point_group_measured_fraction_max 0.799
_diffrn_reflns_theta_full 25.242
_diffrn_reflns_theta_max 25.247
_diffrn_reflns_theta_min 1.382
_exptl_absorpt_coefficient_mu 0.628
_exptl_absorpt_correction_T_max 1.0000
_exptl_absorpt_correction_T_min 0.9121
_exptl_absorpt_correction_type multi-scan
_exptl_absorpt_process_details
;
program SADABS, Bruker (2001).
;
_exptl_crystal_colour yellow
_exptl_crystal_density_diffrn 1.399
_exptl_crystal_description plate
_exptl_crystal_F_000 4432
_exptl_crystal_size_max 0.100
_exptl_crystal_size_mid 0.080
_exptl_crystal_size_min 0.050
_refine_diff_density_max 0.963
_refine_diff_density_min -0.658
_refine_diff_density_rms 0.097
_refine_ls_abs_structure_details
; 
 Flack x determined using 2330 quotients [(I+)-(I-)]/[(I+)+(I-)] 
 (Parsons, Flack and Wagner, Acta Cryst. B69 (2013) 249-259). 
;
_refine_ls_abs_structure_Flack 0.32(7)
_refine_ls_extinction_method none
_refine_ls_goodness_of_fit_ref 1.015
_refine_ls_hydrogen_treatment constr
_refine_ls_matrix_type fullcycle
_refine_ls_number_parameters 1073
_refine_ls_number_reflns 14744
_refine_ls_number_restraints 1925
_refine_ls_restrained_S_all 1.019
_refine_ls_R_factor_all 0.1347
_refine_ls_R_factor_gt 0.0617
_refine_ls_shift/su_max 0.008
_refine_ls_shift/su_mean 0.003
_refine_ls_structure_factor_coef Fsqd
_refine_ls_weighting_details 'w=1/[\s^2^(Fo^2^)+(0.0614P)^2^] where P=(Fo^2^+2Fc^2^)/3'
_refine_ls_weighting_scheme calc
_refine_ls_wR_factor_gt 0.1278
_refine_ls_wR_factor_ref 0.1524
_reflns_Friedel_coverage 0.546
_reflns_Friedel_fraction_full 0.593
_reflns_Friedel_fraction_max 0.593
_reflns_number_gt 8293
_reflns_number_total 14744
_reflns_threshold_expression 'I > 2\s(I)'
_cod_data_source_file d0cy02390f2.cif
_cod_data_source_block 1c
_cod_depositor_comments 'Adding full bibliography for 1560262--1560266.cif.'
_cod_original_cell_volume 10175(8)
_cod_original_sg_symbol_H-M 'C 2'
_cod_database_code 1560265
_shelx_shelxl_version_number 2016/6
_shelx_space_group_comment
; 
The symmetry employed for this shelxl refinement is uniquely defined 
by the following loop, which should always be used as a source of 
symmetry information in preference to the above space-group names. 
They are only intended as comments. 
;
_shelx_estimated_absorpt_t_min 0.940
_shelx_estimated_absorpt_t_max 0.969

loop_
_space_group_symop_operation_xyz
'x, y, z'
'-x, y, -z'
'x+1/2, y+1/2, z'
'-x+1/2, y+1/2, -z'

loop_
_atom_site_label
_atom_site_type_symbol
_atom_site_fract_x
_atom_site_fract_y
_atom_site_fract_z
_atom_site_U_iso_or_equiv
_atom_site_adp_type
_atom_site_occupancy
_atom_site_site_symmetry_order
_atom_site_calc_flag
_atom_site_refinement_flags_posn
_atom_site_refinement_flags_adp
_atom_site_refinement_flags_occupancy
_atom_site_disorder_assembly
_atom_site_disorder_group
Ru1A Ru 0.60008(3) 0.32356(7) 0.91410(3) 0.0372(3) Uani 1 1 d . U . . .
Cl1A Cl 0.51983(12) 0.2846(3) 0.91217(12) 0.0603(9) Uani 1 1 d . U . . .
Cl2A Cl 0.68759(11) 0.3403(2) 0.93417(11) 0.0509(8) Uani 1 1 d . U . . .
P1A P 0.57949(12) 0.2698(2) 0.83725(11) 0.0392(8) Uani 1 1 d . U . . .
P2A P 0.56748(13) 0.4729(2) 0.87364(12) 0.0457(9) Uani 1 1 d . U . . .
O1A O 0.5396(3) 0.3431(5) 0.7945(3) 0.0413(18) Uani 1 1 d . U . . .
O2A O 0.5525(3) 0.1638(5) 0.8147(3) 0.0380(17) Uani 1 1 d . U . . .
O3A O 0.6435(3) -0.1563(6) 0.9432(3) 0.061(2) Uani 1 1 d . U . . .
O4A O 0.6243(3) 0.2646(6) 0.8186(3) 0.0415(17) Uani 1 1 d . U . . .
O5A O 0.6883(3) -0.0501(7) 0.7345(3) 0.065(2) Uani 1 1 d . U . . .
N1A N 0.6183(3) 0.3757(6) 0.9887(3) 0.039(2) Uani 1 1 d . U . . .
H1A1 H 0.648079 0.409386 1.000751 0.047 Uiso 1 1 calc R U . . .
H1A2 H 0.594732 0.420781 0.988816 0.047 Uiso 1 1 calc R U . . .
N2A N 0.6212(3) 0.1768(7) 0.9524(3) 0.045(2) Uani 1 1 d . U . . .
H2A1 H 0.593590 0.137249 0.945193 0.054 Uiso 1 1 calc R U . . .
H2A2 H 0.641566 0.142342 0.941363 0.054 Uiso 1 1 calc R U . . .
C1A C 0.5717(2) 0.0674(5) 0.8395(2) 0.042(2) Uani 1 1 d G U . . .
C2A C 0.6205(3) 0.0458(5) 0.8475(2) 0.036(2) Uani 1 1 d G U . . .
C3A C 0.6467(2) -0.0324(6) 0.8807(3) 0.041(2) Uani 1 1 d G U . . .
H3A H 0.679983 -0.047231 0.886166 0.049 Uiso 1 1 calc R U . . .
C4A C 0.6241(3) -0.0890(5) 0.9057(3) 0.052(3) Uani 1 1 d G U . . .
C5A C 0.5753(3) -0.0674(6) 0.8977(3) 0.050(3) Uani 1 1 d G U . . .
H5A H 0.559887 -0.106070 0.914842 0.060 Uiso 1 1 calc R U . . .
C6A C 0.5491(2) 0.0108(6) 0.8646(3) 0.049(2) Uani 1 1 d G U . . .
C7A C 0.6908(5) -0.1959(10) 0.9504(5) 0.076(4) Uani 1 1 d . U . . .
H7A1 H 0.689258 -0.222272 0.918497 0.114 Uiso 1 1 calc R U . . .
H7A2 H 0.700165 -0.252470 0.974944 0.114 Uiso 1 1 calc R U . . .
H7A3 H 0.715616 -0.140300 0.962662 0.114 Uiso 1 1 calc R U . . .
C8A C 0.4863(4) 0.0113(10) 0.8455(5) 0.052(3) Uani 1 1 d . U . . .
C9A C 0.4771(5) 0.0154(12) 0.8900(5) 0.081(4) Uani 1 1 d . U . . .
H9A1 H 0.485312 0.084801 0.904966 0.121 Uiso 1 1 calc R U . . .
H9A2 H 0.497710 -0.036489 0.914148 0.121 Uiso 1 1 calc R U . . .
H9A3 H 0.441902 0.000712 0.881158 0.121 Uiso 1 1 calc R U . . .
C10A C 0.4683(5) -0.0886(10) 0.8200(5) 0.075(4) Uani 1 1 d . U . . .
H10A H 0.435373 -0.103677 0.818841 0.112 Uiso 1 1 calc R U . . .
H10B H 0.491472 -0.144000 0.838297 0.112 Uiso 1 1 calc R U . . .
H10C H 0.465995 -0.084728 0.785785 0.112 Uiso 1 1 calc R U . . .
C11A C 0.4616(4) 0.0955(10) 0.8111(5) 0.058(3) Uani 1 1 d . U . . .
H11A H 0.426539 0.097984 0.805259 0.087 Uiso 1 1 calc R U . . .
H11B H 0.464029 0.083661 0.779220 0.087 Uiso 1 1 calc R U . . .
H11C H 0.477651 0.161566 0.825511 0.087 Uiso 1 1 calc R U . . .
C12A C 0.6400(3) 0.1879(5) 0.7968(2) 0.037(2) Uani 1 1 d G U . . .
C13A C 0.6406(2) 0.0851(6) 0.8115(2) 0.039(2) Uani 1 1 d G U . . .
C14A C 0.6586(3) 0.0078(4) 0.7904(3) 0.042(2) Uani 1 1 d G U . . .
H14A H 0.658977 -0.062492 0.800493 0.050 Uiso 1 1 calc R U . . .
C15A C 0.6760(3) 0.0334(5) 0.7547(3) 0.046(2) Uani 1 1 d G U . . .
C16A C 0.6754(2) 0.1362(6) 0.7400(2) 0.041(2) Uani 1 1 d G U . . .
H16A H 0.687309 0.153709 0.715558 0.050 Uiso 1 1 calc R U . . .
C17A C 0.6574(3) 0.2135(4) 0.7611(2) 0.038(2) Uani 1 1 d G U . . .
C18A C 0.6936(6) -0.0404(12) 0.6916(6) 0.086(5) Uani 1 1 d . U . . .
H18A H 0.664379 -0.005231 0.666704 0.130 Uiso 1 1 calc R U . . .
H18B H 0.696808 -0.109460 0.679224 0.130 Uiso 1 1 calc R U . . .
H18C H 0.723441 0.000534 0.697584 0.130 Uiso 1 1 calc R U . . .
C19A C 0.6625(4) 0.3293(9) 0.7481(4) 0.045(2) Uani 1 1 d . U . . .
C20A C 0.6114(4) 0.3803(9) 0.7300(5) 0.060(3) Uani 1 1 d . U . . .
H20A H 0.605497 0.402549 0.758911 0.091 Uiso 1 1 calc R U . . .
H20B H 0.585799 0.330263 0.710161 0.091 Uiso 1 1 calc R U . . .
H20C H 0.610169 0.440811 0.709253 0.091 Uiso 1 1 calc R U . . .
C21A C 0.6759(5) 0.3405(10) 0.7032(5) 0.063(3) Uani 1 1 d . U . . .
H21A H 0.677241 0.414389 0.695715 0.094 Uiso 1 1 calc R U . . .
H21B H 0.650558 0.305869 0.673970 0.094 Uiso 1 1 calc R U . . .
H21C H 0.708347 0.308518 0.711160 0.094 Uiso 1 1 calc R U . . .
C22A C 0.7000(4) 0.3828(9) 0.7921(4) 0.050(3) Uani 1 1 d . U . . .
H22A H 0.731857 0.346132 0.803146 0.075 Uiso 1 1 calc R U . . .
H22B H 0.689048 0.383413 0.819245 0.075 Uiso 1 1 calc R U . . .
H22C H 0.704070 0.454393 0.783026 0.075 Uiso 1 1 calc R U . . .
C23A C 0.5176(4) 0.4219(8) 0.8112(4) 0.040(2) Uani 1 1 d . U . . .
H23A H 0.488816 0.394004 0.816247 0.048 Uiso 1 1 calc R U . . .
H23B H 0.505750 0.478704 0.786296 0.048 Uiso 1 1 calc R U . . .
C24A C 0.5971(3) 0.5700(6) 0.8504(3) 0.054(3) Uani 1 1 d G U . . .
C25A C 0.5707(3) 0.6495(7) 0.8183(3) 0.066(3) Uani 1 1 d G U . . .
H25A H 0.536247 0.658071 0.809869 0.079 Uiso 1 1 calc R U . . .
C26A C 0.5947(3) 0.7165(6) 0.7985(3) 0.073(3) Uani 1 1 d G U . . .
H26A H 0.576661 0.770888 0.776566 0.088 Uiso 1 1 calc R U . . .
C27A C 0.6451(4) 0.7041(6) 0.8108(3) 0.076(3) Uani 1 1 d G U . . .
H27A H 0.661512 0.749862 0.797307 0.092 Uiso 1 1 calc R U . . .
C28A C 0.6715(3) 0.6246(7) 0.8429(4) 0.075(3) Uani 1 1 d G U . . .
H28A H 0.705951 0.616019 0.851350 0.090 Uiso 1 1 calc R U . . .
C29A C 0.6475(3) 0.5575(6) 0.8627(3) 0.070(3) Uani 1 1 d G U . . .
H29A H 0.665538 0.503201 0.884653 0.084 Uiso 1 1 calc R U . . .
C30A C 0.5328(3) 0.5580(7) 0.8988(3) 0.061(3) Uani 1 1 d G U . . .
C31A C 0.5549(3) 0.6444(7) 0.9280(3) 0.073(3) Uani 1 1 d G U . . .
H31A H 0.588307 0.661818 0.934920 0.087 Uiso 1 1 calc R U . . .
C32A C 0.5280(4) 0.7054(6) 0.9470(3) 0.083(3) Uani 1 1 d G U . . .
H32A H 0.543094 0.764518 0.966932 0.100 Uiso 1 1 calc R U . . .
C33A C 0.4791(4) 0.6800(7) 0.9368(3) 0.081(3) Uani 1 1 d G U . . .
H33A H 0.460740 0.721708 0.949801 0.097 Uiso 1 1 calc R U . . .
C34A C 0.4570(3) 0.5936(8) 0.9076(4) 0.081(3) Uani 1 1 d G U . . .
H34A H 0.423598 0.576197 0.900659 0.097 Uiso 1 1 calc R U . . .
C35A C 0.4839(3) 0.5326(6) 0.8886(3) 0.075(3) Uani 1 1 d G U . . .
H35A H 0.468810 0.473496 0.868646 0.090 Uiso 1 1 calc R U . . .
C36A C 0.6213(4) 0.2790(9) 1.0227(4) 0.042(2) Uani 1 1 d . U . . .
H36A H 0.586369 0.255349 1.013213 0.051 Uiso 1 1 calc R U . . .
C37A C 0.6435(3) 0.3029(6) 1.0792(2) 0.044(2) Uani 1 1 d G U . . .
C38A C 0.6932(3) 0.3301(6) 1.1052(3) 0.058(3) Uani 1 1 d G U . . .
H38A H 0.714856 0.328960 1.088770 0.070 Uiso 1 1 calc R U . . .
C39A C 0.7113(2) 0.3588(6) 1.1553(3) 0.064(3) Uani 1 1 d G U . . .
H39A H 0.745270 0.377386 1.173062 0.077 Uiso 1 1 calc R U . . .
C40A C 0.6797(3) 0.3604(6) 1.1794(2) 0.066(3) Uani 1 1 d G U . . .
H40A H 0.692013 0.380074 1.213596 0.079 Uiso 1 1 calc R U . . .
C41A C 0.6300(3) 0.3332(7) 1.1534(3) 0.072(3) Uani 1 1 d G U . . .
H41A H 0.608341 0.334336 1.169838 0.086 Uiso 1 1 calc R U . . .
C42A C 0.6119(2) 0.3045(6) 1.1033(3) 0.057(3) Uani 1 1 d G U . . .
H42A H 0.577926 0.285910 1.085545 0.068 Uiso 1 1 calc R U . . .
C43A C 0.6476(4) 0.1915(8) 1.0082(4) 0.045(2) Uani 1 1 d . U . . .
H43A H 0.682291 0.214915 1.016161 0.054 Uiso 1 1 calc R U . . .
C44A C 0.6506(3) 0.0862(5) 1.0335(3) 0.047(2) Uani 1 1 d G U . . .
C45A C 0.6965(3) 0.0374(6) 1.0568(3) 0.054(3) Uani 1 1 d G U . . .
H45A H 0.725408 0.069044 1.056598 0.065 Uiso 1 1 calc R U . . .
C46A C 0.7001(3) -0.0576(6) 1.0806(3) 0.073(3) Uani 1 1 d G U . . .
H46A H 0.731459 -0.090981 1.096537 0.087 Uiso 1 1 calc R U . . .
C47A C 0.6578(4) -0.1039(5) 1.0809(3) 0.074(3) Uani 1 1 d G U . . .
H47A H 0.660272 -0.168837 1.097122 0.089 Uiso 1 1 calc R U . . .
C48A C 0.6119(3) -0.0551(7) 1.0575(3) 0.070(3) Uani 1 1 d G U . . .
H48A H 0.583032 -0.086670 1.057766 0.084 Uiso 1 1 calc R U . . .
C49A C 0.6083(2) 0.0400(7) 1.0338(3) 0.063(3) Uani 1 1 d G U . . .
H49A H 0.576980 0.073356 1.017828 0.076 Uiso 1 1 calc R U . . .
Ru1B Ru 0.90182(5) 0.20674(8) 0.58567(5) 0.0367(3) Uani 1 1 d . U . . .
Cl1B Cl 0.81405(15) 0.1919(4) 0.56515(17) 0.0481(8) Uani 1 1 d . U . . .
Cl2B Cl 0.98221(16) 0.2373(4) 0.58677(18) 0.0528(9) Uani 1 1 d . U . . .
P1B P 0.92152(18) 0.2603(4) 0.66181(19) 0.0384(8) Uani 1 1 d . U . . .
P2B P 0.93537(18) 0.0560(4) 0.62686(19) 0.0430(8) Uani 1 1 d . U . . .
O1B O 0.9624(4) 0.1855(10) 0.7039(4) 0.050(2) Uani 1 1 d . U . . .
O2B O 0.9513(4) 0.3717(8) 0.6857(4) 0.0394(18) Uani 1 1 d . U . . .
O3B O 0.8566(4) 0.7031(9) 0.5601(4) 0.072(3) Uani 1 1 d . U . . .
O4B O 0.8783(4) 0.2593(9) 0.6798(4) 0.0427(18) Uani 1 1 d . U . . .
O5B O 0.8065(5) 0.5793(12) 0.7627(5) 0.073(3) Uani 1 1 d . U . . .
N1B N 0.8806(4) 0.1607(10) 0.5059(4) 0.039(2) Uani 1 1 d . U . . .
H1B1 H 0.908624 0.147207 0.501384 0.047 Uiso 1 1 calc R U . . .
H1B2 H 0.862180 0.101490 0.499187 0.047 Uiso 1 1 calc R U . . .
N2B N 0.8788(5) 0.3490(10) 0.5454(4) 0.038(2) Uani 1 1 d . U . . .
H2B1 H 0.847502 0.364967 0.541776 0.045 Uiso 1 1 calc R U . . .
H2B2 H 0.899446 0.401134 0.563109 0.045 Uiso 1 1 calc R U . . .
C1B C 0.9295(4) 0.4579(7) 0.6582(4) 0.035(2) Uani 1 1 d G U . . .
C2B C 0.8803(4) 0.4809(9) 0.6480(4) 0.047(2) Uani 1 1 d G U . . .
C3B C 0.8563(3) 0.5625(9) 0.6161(4) 0.051(3) Uani 1 1 d G U . . .
H3B H 0.822681 0.578241 0.609099 0.061 Uiso 1 1 calc R U . . .
C4B C 0.8815(4) 0.6212(8) 0.5943(4) 0.051(3) Uani 1 1 d G U . . .
C5B C 0.9307(4) 0.5982(9) 0.6045(4) 0.047(3) Uani 1 1 d G U . . .
H5B H 0.947874 0.638289 0.589671 0.057 Uiso 1 1 calc R U . . .
C6B C 0.9546(3) 0.5166(9) 0.6365(4) 0.040(2) Uani 1 1 d G U . . .
C7B C 0.8039(6) 0.7128(14) 0.5428(7) 0.078(4) Uani 1 1 d . U . . .
H7B1 H 0.787459 0.657925 0.518332 0.117 Uiso 1 1 calc R U . . .
H7B2 H 0.793315 0.780870 0.526983 0.117 Uiso 1 1 calc R U . . .
H7B3 H 0.794934 0.706210 0.571176 0.117 Uiso 1 1 calc R U . . .
C8B C 1.0076(6) 0.5170(15) 0.6510(6) 0.050(3) Uani 1 1 d . U . . .
C9B C 1.0421(6) 0.4276(16) 0.6901(7) 0.067(4) Uani 1 1 d . U . . .
H9B1 H 1.034261 0.424962 0.719333 0.101 Uiso 1 1 calc R U . . .
H9B2 H 1.077278 0.444732 0.700824 0.101 Uiso 1 1 calc R U . . .
H9B3 H 1.035139 0.359828 0.673333 0.101 Uiso 1 1 calc R U . . .
C10B C 1.0293(7) 0.6255(17) 0.6792(8) 0.079(4) Uani 1 1 d . U . . .
H10D H 1.016880 0.682888 0.655205 0.119 Uiso 1 1 calc R U . . .
H10E H 1.065693 0.624173 0.693283 0.119 Uiso 1 1 calc R U . . .
H10F H 1.018452 0.635325 0.706147 0.119 Uiso 1 1 calc R U . . .
C11B C 1.0226(6) 0.5083(15) 0.6039(6) 0.062(3) Uani 1 1 d . U . . .
H11D H 1.002957 0.453262 0.581187 0.093 Uiso 1 1 calc R U . . .
H11E H 1.058064 0.491690 0.616108 0.093 Uiso 1 1 calc R U . . .
H11F H 1.015898 0.574631 0.585859 0.093 Uiso 1 1 calc R U . . .
C12B C 0.8621(4) 0.3406(9) 0.7020(4) 0.043(2) Uani 1 1 d G U . . .
C13B C 0.8599(4) 0.4431(10) 0.6863(3) 0.045(2) Uani 1 1 d G U . . .
C14B C 0.8410(4) 0.5197(7) 0.7069(4) 0.053(3) Uani 1 1 d G U . . .
H14B H 0.839494 0.589727 0.696137 0.063 Uiso 1 1 calc R U . . .
C15B C 0.8242(4) 0.4937(9) 0.7431(4) 0.055(3) Uani 1 1 d G U . . .
C16B C 0.8264(4) 0.3912(11) 0.7588(4) 0.051(3) Uani 1 1 d G U . . .
H16B H 0.814950 0.373480 0.783507 0.061 Uiso 1 1 calc R U . . .
C17B C 0.8454(4) 0.3146(8) 0.7382(4) 0.047(2) Uani 1 1 d G U . . .
C18B C 0.8080(7) 0.5670(17) 0.8118(6) 0.067(4) Uani 1 1 d . U . . .
H18D H 0.789269 0.504671 0.812568 0.100 Uiso 1 1 calc R U . . .
H18E H 0.793073 0.628038 0.820084 0.100 Uiso 1 1 calc R U . . .
H18F H 0.842568 0.559843 0.836286 0.100 Uiso 1 1 calc R U . . .
C19B C 0.8450(6) 0.1992(16) 0.7552(6) 0.056(3) Uani 1 1 d . U . . .
C20B C 0.8969(6) 0.1414(14) 0.7738(6) 0.072(4) Uani 1 1 d . U . . .
H20D H 0.920228 0.172538 0.805323 0.108 Uiso 1 1 calc R U . . .
H20E H 0.910203 0.148217 0.748511 0.108 Uiso 1 1 calc R U . . .
H20F H 0.892442 0.067642 0.779192 0.108 Uiso 1 1 calc R U . . .
C21B C 0.8079(6) 0.1369(15) 0.7072(7) 0.080(4) Uani 1 1 d . U . . .
H21D H 0.817797 0.146982 0.679579 0.120 Uiso 1 1 calc R U . . .
H21E H 0.774003 0.162670 0.697366 0.120 Uiso 1 1 calc R U . . .
H21F H 0.809262 0.062751 0.715273 0.120 Uiso 1 1 calc R U . . .
C22B C 0.8216(7) 0.1910(18) 0.7944(7) 0.076(4) Uani 1 1 d . U . . .
H22D H 0.822695 0.118558 0.805170 0.114 Uiso 1 1 calc R U . . .
H22E H 0.786965 0.214667 0.778978 0.114 Uiso 1 1 calc R U . . .
H22F H 0.840537 0.234575 0.823525 0.114 Uiso 1 1 calc R U . . .
C23B C 0.9841(6) 0.1009(14) 0.6838(6) 0.047(3) Uani 1 1 d . U . . .
H23C H 0.996560 0.043362 0.708200 0.057 Uiso 1 1 calc R U . . .
H23D H 1.012076 0.128362 0.677244 0.057 Uiso 1 1 calc R U . . .
C24B C 0.9667(6) -0.0293(12) 0.6012(6) 0.055(2) Uani 1 1 d . U . . .
C25B C 1.0162(6) -0.0241(12) 0.6091(6) 0.071(3) Uani 1 1 d . U . . .
H25B H 1.036625 0.030580 0.628730 0.086 Uiso 1 1 calc R U . . .
C26B C 1.0371(6) -0.1029(12) 0.5871(6) 0.081(4) Uani 1 1 d . U . . .
H26B H 1.070950 -0.101886 0.592245 0.097 Uiso 1 1 calc R U . . .
C27B C 1.0062(6) -0.1744(13) 0.5602(6) 0.081(4) Uani 1 1 d . U . . .
H27B H 1.019929 -0.231193 0.549578 0.098 Uiso 1 1 calc R U . . .
C28B C 0.9575(6) -0.1749(12) 0.5463(6) 0.076(3) Uani 1 1 d . U . . .
H28B H 0.936478 -0.222077 0.521748 0.091 Uiso 1 1 calc R U . . .
C29B C 0.9385(6) -0.1044(12) 0.5690(6) 0.066(3) Uani 1 1 d . U . . .
H29B H 0.904188 -0.108179 0.561830 0.079 Uiso 1 1 calc R U . . .
C30B C 0.9017(6) -0.0371(11) 0.6511(6) 0.048(2) Uani 1 1 d . U . . .
C31B C 0.9307(6) -0.1202(12) 0.6811(6) 0.063(3) Uani 1 1 d . U . . .
H31B H 0.964205 -0.129171 0.685857 0.076 Uiso 1 1 calc R U . . .
C32B C 0.9093(7) -0.1887(12) 0.7037(6) 0.071(3) Uani 1 1 d . U . . .
H32B H 0.928668 -0.243017 0.724653 0.085 Uiso 1 1 calc R U . . .
C33B C 0.8615(6) -0.1775(12) 0.6956(6) 0.072(3) Uani 1 1 d . U . . .
H33B H 0.848227 -0.221092 0.713177 0.086 Uiso 1 1 calc R U . . .
C34B C 0.8313(6) -0.1056(11) 0.6630(6) 0.067(3) Uani 1 1 d . U . . .
H34B H 0.796747 -0.103416 0.655138 0.080 Uiso 1 1 calc R U . . .
C35B C 0.8538(6) -0.0318(11) 0.6406(6) 0.056(3) Uani 1 1 d . U . . .
H35B H 0.833776 0.020130 0.618269 0.067 Uiso 1 1 calc R U . . .
C36B C 0.8526(4) 0.2408(8) 0.4718(4) 0.038(2) Uani 1 1 d . U . . .
H36B H 0.818775 0.243606 0.471582 0.046 Uiso 1 1 calc R U . . .
C37B C 0.8472(4) 0.2164(10) 0.4213(4) 0.043(2) Uani 1 1 d . U . . .
C38B C 0.8826(5) 0.2248(11) 0.4054(5) 0.057(3) Uani 1 1 d . U . . .
H38B H 0.914447 0.245135 0.429629 0.068 Uiso 1 1 calc R U . . .
C39B C 0.8787(6) 0.2070(12) 0.3561(5) 0.068(3) Uani 1 1 d . U . . .
H39B H 0.906474 0.215923 0.348175 0.082 Uiso 1 1 calc R U . . .
C40B C 0.8348(5) 0.1775(12) 0.3216(5) 0.067(3) Uani 1 1 d . U . . .
H40B H 0.831004 0.162050 0.288603 0.080 Uiso 1 1 calc R U . . .
C41B C 0.7950(6) 0.1693(12) 0.3337(5) 0.067(3) Uani 1 1 d . U . . .
H41B H 0.763504 0.147834 0.309243 0.081 Uiso 1 1 calc R U . . .
C42B C 0.8014(5) 0.1937(12) 0.3841(5) 0.060(3) Uani 1 1 d . U . . .
H42B H 0.773130 0.194086 0.391588 0.071 Uiso 1 1 calc R U . . .
C43B C 0.8795(4) 0.3409(9) 0.4941(4) 0.039(2) Uani 1 1 d . U . . .
H43B H 0.914725 0.335256 0.498406 0.047 Uiso 1 1 calc R U . . .
C44B C 0.8560(5) 0.4355(9) 0.4626(4) 0.038(2) Uani 1 1 d . U . . .
C45B C 0.8099(5) 0.4625(10) 0.4468(5) 0.054(3) Uani 1 1 d . U . . .
H45B H 0.788098 0.414026 0.451558 0.064 Uiso 1 1 calc R U . . .
C46B C 0.7890(5) 0.5562(10) 0.4233(5) 0.062(3) Uani 1 1 d . U . . .
H46B H 0.754609 0.571568 0.412086 0.074 Uiso 1 1 calc R U . . .
C47B C 0.8215(5) 0.6231(11) 0.4178(5) 0.058(3) Uani 1 1 d . U . . .
H47B H 0.809056 0.688487 0.402753 0.069 Uiso 1 1 calc R U . . .
C48B C 0.8696(5) 0.6042(11) 0.4318(5) 0.061(3) Uani 1 1 d . U . . .
H48B H 0.890627 0.654047 0.426655 0.073 Uiso 1 1 calc R U . . .
C49B C 0.8885(5) 0.5071(10) 0.4549(5) 0.055(3) Uani 1 1 d . U . . .
H49B H 0.922634 0.490308 0.465052 0.066 Uiso 1 1 calc R U . . .
Cl3A Cl 0.7262(3) 0.4759(5) 0.5252(2) 0.100(2) Uani 1 1 d D U . . .
Cl4A Cl 0.7014(3) 0.4125(5) 0.6051(3) 0.179(3) Uani 1 1 d D U . . .
C50A C 0.7330(9) 0.3887(19) 0.5719(8) 0.124(6) Uani 1 1 d D U . . .
H50A H 0.723243 0.319132 0.556489 0.149 Uiso 1 1 calc R U . . .
H50B H 0.768698 0.385315 0.594938 0.149 Uiso 1 1 calc R U . . .
Cl3B Cl 0.7734(3) 0.0562(6) 0.9732(3) 0.103(2) Uani 1 1 d D U . . .
Cl4B Cl 0.8341(3) 0.1235(5) 0.9268(3) 0.144(2) Uani 1 1 d D U . . .
C50B C 0.7719(7) 0.1286(18) 0.9189(8) 0.116(5) Uani 1 1 d D U . . .
H50C H 0.749484 0.095038 0.887179 0.140 Uiso 1 1 calc R U . . .
H50D H 0.761000 0.201217 0.919222 0.140 Uiso 1 1 calc R U . . .

loop_
_atom_site_aniso_label
_atom_site_aniso_U_11
_atom_site_aniso_U_22
_atom_site_aniso_U_33
_atom_site_aniso_U_23
_atom_site_aniso_U_13
_atom_site_aniso_U_12
Ru1A 0.0388(6) 0.0379(6) 0.0266(5) 0.0028(5) 0.0055(4) 0.0021(5)
Cl1A 0.049(2) 0.079(2) 0.049(2) 0.0048(18) 0.0163(16) 0.0010(16)
Cl2A 0.0390(17) 0.056(2) 0.0498(19) -0.0006(16) 0.0109(15) -0.0074(15)
P1A 0.0443(19) 0.0353(18) 0.0304(16) 0.0042(14) 0.0082(14) 0.0040(14)
P2A 0.052(2) 0.0415(19) 0.0369(18) 0.0004(14) 0.0124(16) 0.0093(15)
O1A 0.049(4) 0.041(4) 0.028(3) 0.007(3) 0.010(3) 0.007(3)
O2A 0.034(4) 0.040(4) 0.033(4) 0.001(3) 0.008(3) -0.006(3)
O3A 0.066(5) 0.050(5) 0.051(4) 0.023(4) 0.008(4) -0.005(4)
O4A 0.046(4) 0.040(4) 0.039(4) -0.003(3) 0.019(3) -0.004(3)
O5A 0.082(5) 0.061(5) 0.057(5) 0.005(4) 0.033(4) 0.014(4)
N1A 0.047(5) 0.032(4) 0.035(4) 0.000(3) 0.015(4) -0.002(4)
N2A 0.057(5) 0.039(4) 0.030(4) 0.002(3) 0.008(4) -0.006(4)
C1A 0.039(4) 0.042(4) 0.037(5) 0.007(4) 0.008(4) -0.002(4)
C2A 0.040(4) 0.035(5) 0.025(4) -0.003(3) 0.004(4) -0.006(4)
C3A 0.041(5) 0.036(5) 0.036(5) 0.003(4) 0.007(4) 0.000(4)
C4A 0.054(5) 0.040(5) 0.043(5) 0.011(4) 0.002(4) -0.013(4)
C5A 0.052(5) 0.045(5) 0.046(5) 0.009(4) 0.013(4) -0.014(4)
C6A 0.047(4) 0.050(5) 0.045(5) 0.005(4) 0.015(4) -0.008(4)
C7A 0.062(8) 0.065(9) 0.077(9) 0.024(7) 0.004(7) -0.002(6)
C8A 0.042(5) 0.059(5) 0.052(5) 0.000(5) 0.017(4) -0.015(4)
C9A 0.066(8) 0.105(10) 0.084(8) -0.003(7) 0.043(7) -0.011(8)
C10A 0.061(8) 0.070(7) 0.072(8) 0.001(6) 0.007(7) -0.026(6)
C11A 0.030(6) 0.070(7) 0.062(7) -0.008(6) 0.007(6) -0.010(5)
C12A 0.039(5) 0.039(4) 0.028(4) -0.004(4) 0.011(3) -0.005(4)
C13A 0.039(5) 0.041(4) 0.029(4) 0.000(4) 0.007(4) -0.002(4)
C14A 0.044(5) 0.038(5) 0.037(5) 0.002(4) 0.010(4) 0.000(4)
C15A 0.046(5) 0.045(5) 0.040(5) -0.004(4) 0.011(4) 0.004(4)
C16A 0.039(5) 0.049(5) 0.035(5) 0.003(4) 0.016(4) -0.003(4)
C17A 0.035(5) 0.042(4) 0.032(4) 0.002(4) 0.009(3) -0.008(4)
C18A 0.108(11) 0.091(10) 0.082(9) -0.006(8) 0.061(8) 0.004(8)
C19A 0.048(5) 0.049(5) 0.040(5) 0.005(4) 0.021(4) -0.008(4)
C20A 0.062(7) 0.054(7) 0.063(8) 0.024(6) 0.024(6) 0.006(6)
C21A 0.088(9) 0.060(8) 0.056(7) 0.012(6) 0.045(7) 0.000(7)
C22A 0.047(7) 0.044(7) 0.061(7) -0.011(6) 0.025(6) -0.020(5)
C23A 0.041(5) 0.040(5) 0.037(4) 0.008(4) 0.014(4) 0.008(4)
C24A 0.069(5) 0.046(5) 0.046(5) 0.006(4) 0.022(4) 0.001(4)
C25A 0.079(6) 0.055(6) 0.061(6) 0.008(5) 0.027(5) 0.003(5)
C26A 0.094(6) 0.055(6) 0.063(6) 0.014(5) 0.025(5) 0.001(5)
C27A 0.093(6) 0.065(6) 0.073(6) 0.005(5) 0.037(5) -0.008(5)
C28A 0.082(6) 0.066(6) 0.081(6) 0.006(5) 0.038(5) -0.002(5)
C29A 0.077(5) 0.060(6) 0.071(6) 0.003(5) 0.029(5) -0.002(5)
C30A 0.078(5) 0.057(5) 0.050(5) 0.005(4) 0.028(4) 0.013(4)
C31A 0.103(6) 0.067(6) 0.060(6) -0.003(5) 0.045(5) 0.004(5)
C32A 0.110(6) 0.075(6) 0.070(6) 0.001(5) 0.044(5) 0.013(5)
C33A 0.102(6) 0.079(6) 0.069(6) -0.001(5) 0.041(5) 0.019(6)
C34A 0.089(6) 0.082(6) 0.073(6) -0.006(5) 0.034(5) 0.026(5)
C35A 0.077(5) 0.076(6) 0.070(6) -0.007(5) 0.029(5) 0.022(5)
C36A 0.050(5) 0.043(5) 0.035(4) 0.002(4) 0.019(4) 0.005(4)
C37A 0.055(5) 0.047(5) 0.037(4) 0.004(4) 0.025(4) 0.002(4)
C38A 0.060(5) 0.067(6) 0.047(5) 0.000(5) 0.024(4) -0.008(5)
C39A 0.069(6) 0.067(6) 0.051(5) 0.000(5) 0.020(4) -0.018(5)
C40A 0.079(6) 0.070(6) 0.048(5) -0.005(5) 0.026(4) -0.009(5)
C41A 0.080(6) 0.086(6) 0.057(5) -0.008(5) 0.036(5) 0.005(5)
C42A 0.058(5) 0.072(6) 0.046(5) -0.003(5) 0.029(4) 0.011(5)
C43A 0.054(5) 0.044(4) 0.035(4) 0.002(4) 0.016(4) 0.006(4)
C44A 0.059(5) 0.048(5) 0.034(4) 0.002(4) 0.020(4) 0.011(4)
C45A 0.054(5) 0.058(5) 0.054(6) 0.001(5) 0.028(5) 0.019(4)
C46A 0.070(6) 0.066(6) 0.076(6) 0.004(5) 0.024(5) 0.018(5)
C47A 0.093(6) 0.071(6) 0.071(6) 0.018(5) 0.047(5) 0.013(5)
C48A 0.077(6) 0.069(6) 0.077(6) 0.006(5) 0.045(5) 0.004(5)
C49A 0.065(5) 0.062(6) 0.067(6) 0.002(5) 0.032(5) 0.009(5)
Ru1B 0.0376(5) 0.0362(6) 0.0292(5) 0.0042(5) 0.0069(4) 0.0014(5)
Cl1B 0.0401(17) 0.055(2) 0.0424(17) 0.0099(15) 0.0107(14) 0.0041(14)
Cl2B 0.0368(17) 0.065(2) 0.0500(19) 0.0071(16) 0.0117(15) -0.0005(15)
P1B 0.0380(18) 0.0404(18) 0.0286(15) 0.0022(14) 0.0057(14) -0.0042(14)
P2B 0.0479(19) 0.0433(19) 0.0316(17) 0.0109(14) 0.0104(15) 0.0056(15)
O1B 0.054(4) 0.049(4) 0.032(4) 0.004(3) 0.004(3) 0.012(3)
O2B 0.037(4) 0.039(4) 0.032(4) 0.001(3) 0.005(3) -0.010(3)
O3B 0.066(5) 0.065(5) 0.068(5) 0.023(4) 0.012(4) -0.003(4)
O4B 0.048(4) 0.044(4) 0.038(4) -0.011(3) 0.021(3) -0.012(3)
O5B 0.091(6) 0.076(5) 0.054(5) -0.005(4) 0.033(4) 0.021(4)
N1B 0.044(5) 0.032(4) 0.032(4) 0.002(3) 0.007(4) 0.004(4)
N2B 0.045(5) 0.038(4) 0.027(4) -0.003(3) 0.012(4) 0.004(4)
C1B 0.038(4) 0.033(4) 0.025(4) -0.005(4) 0.002(4) -0.007(4)
C2B 0.048(4) 0.044(5) 0.040(5) 0.003(4) 0.008(4) -0.004(4)
C3B 0.046(5) 0.049(5) 0.046(5) 0.005(4) 0.008(4) 0.003(4)
C4B 0.054(5) 0.049(5) 0.042(5) 0.010(4) 0.014(4) 0.000(4)
C5B 0.049(5) 0.048(5) 0.034(5) 0.000(4) 0.007(4) -0.009(4)
C6B 0.041(4) 0.042(5) 0.028(4) -0.002(4) 0.006(4) -0.009(4)
C7B 0.065(7) 0.061(8) 0.082(9) 0.027(8) 0.005(7) 0.010(7)
C8B 0.047(5) 0.048(5) 0.046(5) 0.005(4) 0.011(4) -0.014(4)
C9B 0.054(7) 0.074(8) 0.052(7) 0.018(6) 0.001(6) -0.006(6)
C10B 0.061(8) 0.066(7) 0.090(9) -0.017(7) 0.011(7) -0.030(6)
C11B 0.048(7) 0.078(8) 0.059(7) 0.015(6) 0.022(6) -0.008(6)
C12B 0.044(5) 0.043(4) 0.037(4) -0.006(4) 0.011(4) -0.007(4)
C13B 0.044(5) 0.046(5) 0.036(5) -0.002(4) 0.007(4) -0.001(4)
C14B 0.053(5) 0.052(5) 0.045(5) 0.000(4) 0.013(4) 0.005(5)
C15B 0.056(5) 0.059(5) 0.049(5) -0.002(4) 0.019(4) 0.008(4)
C16B 0.046(5) 0.059(5) 0.046(5) 0.001(4) 0.017(4) -0.001(5)
C17B 0.046(5) 0.052(4) 0.040(5) -0.002(4) 0.014(4) -0.006(4)
C18B 0.087(9) 0.065(8) 0.056(7) -0.019(7) 0.036(7) -0.014(7)
C19B 0.058(5) 0.057(5) 0.051(5) 0.008(5) 0.020(4) -0.007(5)
C20B 0.083(8) 0.059(8) 0.073(9) 0.016(7) 0.032(7) 0.005(6)
C21B 0.084(9) 0.076(8) 0.079(8) -0.013(7) 0.033(7) -0.026(7)
C22B 0.089(9) 0.071(9) 0.075(8) 0.016(7) 0.041(7) -0.006(7)
C23B 0.049(5) 0.048(5) 0.040(5) 0.007(4) 0.013(4) 0.008(4)
C24B 0.067(5) 0.054(5) 0.044(5) 0.014(4) 0.022(4) 0.011(4)
C25B 0.070(5) 0.075(6) 0.065(6) 0.003(5) 0.025(5) 0.022(5)
C26B 0.075(6) 0.079(6) 0.081(6) 0.003(5) 0.024(5) 0.025(5)
C27B 0.090(6) 0.074(6) 0.076(6) 0.008(5) 0.031(5) 0.021(6)
C28B 0.093(6) 0.074(6) 0.070(6) 0.002(5) 0.042(5) 0.009(6)
C29B 0.087(6) 0.064(6) 0.057(6) 0.002(5) 0.040(5) 0.005(5)
C30B 0.062(5) 0.038(5) 0.044(5) 0.009(4) 0.020(4) 0.002(4)
C31B 0.081(6) 0.049(6) 0.055(6) 0.014(5) 0.025(5) 0.004(5)
C32B 0.091(6) 0.049(6) 0.066(6) 0.020(5) 0.026(5) 0.001(5)
C33B 0.094(6) 0.044(6) 0.076(6) 0.017(5) 0.034(5) -0.009(5)
C34B 0.077(6) 0.047(6) 0.078(6) 0.014(5) 0.034(5) -0.008(5)
C35B 0.069(5) 0.040(5) 0.059(6) 0.012(5) 0.029(5) -0.007(5)
C36B 0.042(5) 0.036(4) 0.032(4) 0.002(4) 0.011(4) 0.004(4)
C37B 0.046(5) 0.045(5) 0.036(4) -0.002(4) 0.016(4) -0.002(4)
C38B 0.060(5) 0.063(6) 0.045(5) -0.010(5) 0.019(4) -0.004(5)
C39B 0.073(6) 0.077(6) 0.055(5) -0.014(5) 0.027(5) -0.002(5)
C40B 0.080(6) 0.070(6) 0.045(5) -0.010(5) 0.021(4) -0.003(5)
C41B 0.071(6) 0.067(6) 0.048(5) -0.010(5) 0.008(5) -0.011(5)
C42B 0.059(5) 0.061(6) 0.054(5) -0.009(5) 0.019(4) -0.010(5)
C43B 0.048(5) 0.038(4) 0.031(4) -0.002(3) 0.017(4) 0.002(4)
C44B 0.047(5) 0.038(4) 0.030(4) 0.000(4) 0.019(4) 0.007(4)
C45B 0.056(5) 0.057(5) 0.049(5) 0.007(5) 0.023(5) 0.006(4)
C46B 0.062(5) 0.066(6) 0.057(6) 0.005(5) 0.026(5) 0.019(5)
C47B 0.064(6) 0.055(6) 0.053(6) 0.006(5) 0.023(5) 0.009(5)
C48B 0.065(5) 0.058(5) 0.059(6) 0.013(5) 0.026(5) 0.001(5)
C49B 0.058(5) 0.057(5) 0.049(5) 0.007(5) 0.023(5) 0.004(4)
Cl3A 0.147(5) 0.073(4) 0.102(5) 0.012(4) 0.075(4) -0.007(4)
Cl4A 0.312(8) 0.119(5) 0.198(6) -0.004(4) 0.198(6) 0.002(5)
C50A 0.160(10) 0.120(10) 0.123(9) 0.025(7) 0.089(7) 0.003(8)
Cl3B 0.134(5) 0.082(5) 0.101(5) -0.007(4) 0.056(4) -0.021(4)
Cl4B 0.169(5) 0.109(4) 0.189(6) 0.034(4) 0.108(5) 0.009(4)
C50B 0.116(8) 0.093(9) 0.132(9) 0.027(7) 0.045(8) -0.003(8)

loop_
_atom_type_symbol
_atom_type_description
_atom_type_scat_dispersion_real
_atom_type_scat_dispersion_imag
_atom_type_scat_source
C C 0.0033 0.0016 'International Tables Vol C Tables 4.2.6.8 and 6.1.1.4'
H H 0.0000 0.0000 'International Tables Vol C Tables 4.2.6.8 and 6.1.1.4'
N N 0.0061 0.0033 'International Tables Vol C Tables 4.2.6.8 and 6.1.1.4'
O O 0.0106 0.0060 'International Tables Vol C Tables 4.2.6.8 and 6.1.1.4'
P P 0.1023 0.0942 'International Tables Vol C Tables 4.2.6.8 and 6.1.1.4'
Cl Cl 0.1484 0.1585 'International Tables Vol C Tables 4.2.6.8 and 6.1.1.4'
Ru Ru -1.2594 0.8363 'International Tables Vol C Tables 4.2.6.8 and 6.1.1.4'

loop_
_geom_angle_atom_site_label_1
_geom_angle_atom_site_label_2
_geom_angle_atom_site_label_3
_geom_angle
_geom_angle_site_symmetry_1
_geom_angle_site_symmetry_3
_geom_angle_publ_flag
N1A Ru1A N2A 81.1(5) . . ?
N1A Ru1A P1A 178.7(4) . . ?
N2A Ru1A P1A 99.0(4) . . ?
N1A Ru1A P2A 98.2(4) . . ?
N2A Ru1A P2A 172.1(4) . . ?
P1A Ru1A P2A 81.5(2) . . ?
N1A Ru1A Cl1A 85.1(4) . . ?
N2A Ru1A Cl1A 84.2(4) . . ?
P1A Ru1A Cl1A 93.61(19) . . ?
P2A Ru1A Cl1A 87.95(19) . . ?
N1A Ru1A Cl2A 86.3(4) . . ?
N2A Ru1A Cl2A 84.4(4) . . ?
P1A Ru1A Cl2A 95.07(19) . . ?
P2A Ru1A Cl2A 103.4(2) . . ?
Cl1A Ru1A Cl2A 166.60(19) . . ?
O2A P1A O1A 95.8(6) . . ?
O2A P1A O4A 99.4(6) . . ?
O1A P1A O4A 101.2(6) . . ?
O2A P1A Ru1A 125.4(5) . . ?
O1A P1A Ru1A 114.5(5) . . ?
O4A P1A Ru1A 116.3(5) . . ?
C24A P2A C30A 100.3(7) . . ?
C24A P2A C23A 100.1(7) . . ?
C30A P2A C23A 104.4(6) . . ?
C24A P2A Ru1A 128.2(5) . . ?
C30A P2A Ru1A 118.7(5) . . ?
C23A P2A Ru1A 101.6(5) . . ?
C23A O1A P1A 116.3(10) . . ?
C1A O2A P1A 120.7(8) . . ?
C4A O3A C7A 114.5(13) . . ?
C12A O4A P1A 132.3(10) . . ?
C15A O5A C18A 119.9(17) . . ?
C36A N1A Ru1A 109.1(8) . . ?
C36A N1A H1A1 109.9 . . ?
Ru1A N1A H1A1 109.9 . . ?
C36A N1A H1A2 109.9 . . ?
Ru1A N1A H1A2 109.9 . . ?
H1A1 N1A H1A2 108.3 . . ?
C43A N2A Ru1A 111.4(9) . . ?
C43A N2A H2A1 109.4 . . ?
Ru1A N2A H2A1 109.4 . . ?
C43A N2A H2A2 109.4 . . ?
Ru1A N2A H2A2 109.4 . . ?
H2A1 N2A H2A2 108.0 . . ?
C2A C1A C6A 120.0 . . ?
C2A C1A O2A 115.1(9) . . ?
C6A C1A O2A 123.2(9) . . ?
C3A C2A C1A 120.0 . . ?
C3A C2A C13A 117.9(9) . . ?
C1A C2A C13A 120.1(8) . . ?
C4A C3A C2A 120.0 . . ?
C4A C3A H3A 120.0 . . ?
C2A C3A H3A 120.0 . . ?
O3A C4A C5A 109.3(10) . . ?
O3A C4A C3A 130.1(9) . . ?
C5A C4A C3A 120.0 . . ?
C4A C5A C6A 120.0 . . ?
C4A C5A H5A 120.0 . . ?
C6A C5A H5A 120.0 . . ?
C5A C6A C1A 120.0 . . ?
C5A C6A C8A 116.5(10) . . ?
C1A C6A C8A 121.6(10) . . ?
O3A C7A H7A1 109.5 . . ?
O3A C7A H7A2 109.5 . . ?
H7A1 C7A H7A2 109.5 . . ?
O3A C7A H7A3 109.5 . . ?
H7A1 C7A H7A3 109.5 . . ?
H7A2 C7A H7A3 109.5 . . ?
C9A C8A C11A 111.9(18) . . ?
C9A C8A C10A 109.2(17) . . ?
C11A C8A C10A 109.0(15) . . ?
C9A C8A C6A 107.2(13) . . ?
C11A C8A C6A 113.2(14) . . ?
C10A C8A C6A 106.2(15) . . ?
C8A C9A H9A1 109.5 . . ?
C8A C9A H9A2 109.5 . . ?
H9A1 C9A H9A2 109.5 . . ?
C8A C9A H9A3 109.5 . . ?
H9A1 C9A H9A3 109.5 . . ?
H9A2 C9A H9A3 109.5 . . ?
C8A C10A H10A 109.5 . . ?
C8A C10A H10B 109.5 . . ?
H10A C10A H10B 109.5 . . ?
C8A C10A H10C 109.5 . . ?
H10A C10A H10C 109.5 . . ?
H10B C10A H10C 109.5 . . ?
C8A C11A H11A 109.5 . . ?
C8A C11A H11B 109.5 . . ?
H11A C11A H11B 109.5 . . ?
C8A C11A H11C 109.5 . . ?
H11A C11A H11C 109.5 . . ?
H11B C11A H11C 109.5 . . ?
O4A C12A C13A 120.4(10) . . ?
O4A C12A C17A 119.5(10) . . ?
C13A C12A C17A 120.0 . . ?
C12A C13A C14A 120.0 . . ?
C12A C13A C2A 125.6(9) . . ?
C14A C13A C2A 114.3(9) . . ?
C15A C14A C13A 120.0 . . ?
C15A C14A H14A 120.0 . . ?
C13A C14A H14A 120.0 . . ?
O5A C15A C14A 113.4(11) . . ?
O5A C15A C16A 126.3(11) . . ?
C14A C15A C16A 120.0 . . ?
C15A C16A C17A 120.0 . . ?
C15A C16A H16A 120.0 . . ?
C17A C16A H16A 120.0 . . ?
C16A C17A C12A 120.0 . . ?
C16A C17A C19A 118.6(10) . . ?
C12A C17A C19A 121.0(10) . . ?
O5A C18A H18A 109.5 . . ?
O5A C18A H18B 109.5 . . ?
H18A C18A H18B 109.5 . . ?
O5A C18A H18C 109.5 . . ?
H18A C18A H18C 109.5 . . ?
H18B C18A H18C 109.5 . . ?
C22A C19A C20A 112.2(15) . . ?
C22A C19A C21A 109.9(14) . . ?
C20A C19A C21A 103.5(14) . . ?
C22A C19A C17A 110.3(13) . . ?
C20A C19A C17A 108.2(12) . . ?
C21A C19A C17A 112.7(15) . . ?
C19A C20A H20A 109.5 . . ?
C19A C20A H20B 109.5 . . ?
H20A C20A H20B 109.5 . . ?
C19A C20A H20C 109.5 . . ?
H20A C20A H20C 109.5 . . ?
H20B C20A H20C 109.5 . . ?
C19A C21A H21A 109.5 . . ?
C19A C21A H21B 109.5 . . ?
H21A C21A H21B 109.5 . . ?
C19A C21A H21C 109.5 . . ?
H21A C21A H21C 109.5 . . ?
H21B C21A H21C 109.5 . . ?
C19A C22A H22A 109.5 . . ?
C19A C22A H22B 109.5 . . ?
H22A C22A H22B 109.5 . . ?
C19A C22A H22C 109.5 . . ?
H22A C22A H22C 109.5 . . ?
H22B C22A H22C 109.5 . . ?
O1A C23A P2A 107.3(10) . . ?
O1A C23A H23A 110.3 . . ?
P2A C23A H23A 110.3 . . ?
O1A C23A H23B 110.3 . . ?
P2A C23A H23B 110.3 . . ?
H23A C23A H23B 108.5 . . ?
C25A C24A C29A 120.0 . . ?
C25A C24A P2A 122.6(8) . . ?
C29A C24A P2A 117.2(8) . . ?
C24A C25A C26A 120.0 . . ?
C24A C25A H25A 120.0 . . ?
C26A C25A H25A 120.0 . . ?
C25A C26A C27A 120.0 . . ?
C25A C26A H26A 120.0 . . ?
C27A C26A H26A 120.0 . . ?
C28A C27A C26A 120.0 . . ?
C28A C27A H27A 120.0 . . ?
C26A C27A H27A 120.0 . . ?
C29A C28A C27A 120.0 . . ?
C29A C28A H28A 120.0 . . ?
C27A C28A H28A 120.0 . . ?
C28A C29A C24A 120.0 . . ?
C28A C29A H29A 120.0 . . ?
C24A C29A H29A 120.0 . . ?
C31A C30A C35A 120.0 . . ?
C31A C30A P2A 121.6(8) . . ?
C35A C30A P2A 118.4(8) . . ?
C32A C31A C30A 120.0 . . ?
C32A C31A H31A 120.0 . . ?
C30A C31A H31A 120.0 . . ?
C33A C32A C31A 120.0 . . ?
C33A C32A H32A 120.0 . . ?
C31A C32A H32A 120.0 . . ?
C34A C33A C32A 120.0 . . ?
C34A C33A H33A 120.0 . . ?
C32A C33A H33A 120.0 . . ?
C33A C34A C35A 120.0 . . ?
C33A C34A H34A 120.0 . . ?
C35A C34A H34A 120.0 . . ?
C34A C35A C30A 120.0 . . ?
C34A C35A H35A 120.0 . . ?
C30A C35A H35A 120.0 . . ?
C43A C36A C37A 114.2(9) . . ?
C43A C36A N1A 107.8(10) . . ?
C37A C36A N1A 114.4(10) . . ?
C43A C36A H36A 106.6 . . ?
C37A C36A H36A 106.7 . . ?
N1A C36A H36A 106.7 . . ?
C38A C37A C42A 120.0 . . ?
C38A C37A C36A 121.3(7) . . ?
C42A C37A C36A 118.5(7) . . ?
C39A C38A C37A 120.0 . . ?
C39A C38A H38A 120.0 . . ?
C37A C38A H38A 120.0 . . ?
C38A C39A C40A 120.0 . . ?
C38A C39A H39A 120.0 . . ?
C40A C39A H39A 120.0 . . ?
C41A C40A C39A 120.0 . . ?
C41A C40A H40A 120.0 . . ?
C39A C40A H40A 120.0 . . ?
C40A C41A C42A 120.0 . . ?
C40A C41A H41A 120.0 . . ?
C42A C41A H41A 120.0 . . ?
C41A C42A C37A 120.0 . . ?
C41A C42A H42A 120.0 . . ?
C37A C42A H42A 120.0 . . ?
N2A C43A C36A 107.7(10) . . ?
N2A C43A C44A 108.4(10) . . ?
C36A C43A C44A 116.9(10) . . ?
N2A C43A H43A 107.9 . . ?
C36A C43A H43A 107.9 . . ?
C44A C43A H43A 107.9 . . ?
C45A C44A C49A 120.0 . . ?
C45A C44A C43A 119.2(8) . . ?
C49A C44A C43A 120.8(8) . . ?
C44A C45A C46A 120.0 . . ?
C44A C45A H45A 120.0 . . ?
C46A C45A H45A 120.0 . . ?
C45A C46A C47A 120.0 . . ?
C45A C46A H46A 120.0 . . ?
C47A C46A H46A 120.0 . . ?
C48A C47A C46A 120.0 . . ?
C48A C47A H47A 120.0 . . ?
C46A C47A H47A 120.0 . . ?
C47A C48A C49A 120.0 . . ?
C47A C48A H48A 120.0 . . ?
C49A C48A H48A 120.0 . . ?
C48A C49A C44A 120.0 . . ?
C48A C49A H49A 120.0 . . ?
C44A C49A H49A 120.0 . . ?
N2B Ru1B P1B 100.7(4) . . ?
N2B Ru1B N1B 76.2(4) . . ?
P1B Ru1B N1B 176.9(4) . . ?
N2B Ru1B P2B 172.7(4) . . ?
P1B Ru1B P2B 81.5(2) . . ?
N1B Ru1B P2B 101.6(3) . . ?
N2B Ru1B Cl2B 87.3(4) . . ?
P1B Ru1B Cl2B 95.52(18) . . ?
N1B Ru1B Cl2B 84.3(4) . . ?
P2B Ru1B Cl2B 85.56(18) . . ?
N2B Ru1B Cl1B 82.4(4) . . ?
P1B Ru1B Cl1B 94.59(19) . . ?
N1B Ru1B Cl1B 85.2(4) . . ?
P2B Ru1B Cl1B 104.5(2) . . ?
Cl2B Ru1B Cl1B 166.73(17) . . ?
O4B P1B O1B 101.0(7) . . ?
O4B P1B O2B 103.0(7) . . ?
O1B P1B O2B 95.3(6) . . ?
O4B P1B Ru1B 115.9(5) . . ?
O1B P1B Ru1B 112.8(5) . . ?
O2B P1B Ru1B 124.8(5) . . ?
C23B P2B C24B 103.6(8) . . ?
C23B P2B C30B 101.5(8) . . ?
C24B P2B C30B 102.6(8) . . ?
C23B P2B Ru1B 102.9(6) . . ?
C24B P2B Ru1B 118.9(5) . . ?
C30B P2B Ru1B 124.1(6) . . ?
C23B O1B P1B 115.6(10) . . ?
C1B O2B P1B 114.2(8) . . ?
C7B O3B C4B 118.7(12) . . ?
C12B O4B P1B 128.9(10) . . ?
C18B O5B C15B 117.1(15) . . ?
C36B N1B Ru1B 111.7(8) . . ?
C36B N1B H1B1 109.3 . . ?
Ru1B N1B H1B1 109.3 . . ?
C36B N1B H1B2 109.3 . . ?
Ru1B N1B H1B2 109.3 . . ?
H1B1 N1B H1B2 107.9 . . ?
C43B N2B Ru1B 111.0(8) . . ?
C43B N2B H2B1 109.4 . . ?
Ru1B N2B H2B1 109.4 . . ?
C43B N2B H2B2 109.4 . . ?
Ru1B N2B H2B2 109.4 . . ?
H2B1 N2B H2B2 108.0 . . ?
O2B C1B C2B 119.6(9) . . ?
O2B C1B C6B 120.1(9) . . ?
C2B C1B C6B 120.0 . . ?
C1B C2B C3B 120.0 . . ?
C1B C2B C13B 117.6(8) . . ?
C3B C2B C13B 118.7(9) . . ?
C2B C3B C4B 120.0 . . ?
C2B C3B H3B 120.0 . . ?
C4B C3B H3B 120.0 . . ?
C5B C4B C3B 120.0 . . ?
C5B C4B O3B 119.6(9) . . ?
C3B C4B O3B 120.4(9) . . ?
C4B C5B C6B 120.0 . . ?
C4B C5B H5B 120.0 . . ?
C6B C5B H5B 120.0 . . ?
C5B C6B C1B 120.0 . . ?
C5B C6B C8B 112.5(11) . . ?
C1B C6B C8B 126.3(11) . . ?
O3B C7B H7B1 109.5 . . ?
O3B C7B H7B2 109.5 . . ?
H7B1 C7B H7B2 109.5 . . ?
O3B C7B H7B3 109.5 . . ?
H7B1 C7B H7B3 109.5 . . ?
H7B2 C7B H7B3 109.5 . . ?
C6B C8B C10B 107.8(15) . . ?
C6B C8B C11B 113.5(13) . . ?
C10B C8B C11B 107.8(15) . . ?
C6B C8B C9B 118.9(14) . . ?
C10B C8B C9B 104.4(13) . . ?
C11B C8B C9B 103.7(14) . . ?
C8B C9B H9B1 109.5 . . ?
C8B C9B H9B2 109.5 . . ?
H9B1 C9B H9B2 109.5 . . ?
C8B C9B H9B3 109.5 . . ?
H9B1 C9B H9B3 109.5 . . ?
H9B2 C9B H9B3 109.5 . . ?
C8B C10B H10D 109.5 . . ?
C8B C10B H10E 109.5 . . ?
H10D C10B H10E 109.5 . . ?
C8B C10B H10F 109.5 . . ?
H10D C10B H10F 109.5 . . ?
H10E C10B H10F 109.5 . . ?
C8B C11B H11D 109.5 . . ?
C8B C11B H11E 109.5 . . ?
H11D C11B H11E 109.5 . . ?
C8B C11B H11F 109.5 . . ?
H11D C11B H11F 109.5 . . ?
H11E C11B H11F 109.5 . . ?
C13B C12B C17B 120.0 . . ?
C13B C12B O4B 121.6(10) . . ?
C17B C12B O4B 118.3(10) . . ?
C12B C13B C14B 120.0 . . ?
C12B C13B C2B 123.8(10) . . ?
C14B C13B C2B 116.1(10) . . ?
C13B C14B C15B 120.0 . . ?
C13B C14B H14B 120.0 . . ?
C15B C14B H14B 120.0 . . ?
C16B C15B C14B 120.0 . . ?
C16B C15B O5B 124.5(11) . . ?
C14B C15B O5B 115.5(11) . . ?
C15B C16B C17B 120.0 . . ?
C15B C16B H16B 120.0 . . ?
C17B C16B H16B 120.0 . . ?
C16B C17B C12B 120.0 . . ?
C16B C17B C19B 118.4(11) . . ?
C12B C17B C19B 121.5(11) . . ?
O5B C18B H18D 109.5 . . ?
O5B C18B H18E 109.5 . . ?
H18D C18B H18E 109.5 . . ?
O5B C18B H18F 109.5 . . ?
H18D C18B H18F 109.5 . . ?
H18E C18B H18F 109.5 . . ?
C17B C19B C22B 111.0(16) . . ?
C17B C19B C20B 114.9(13) . . ?
C22B C19B C20B 111.9(15) . . ?
C17B C19B C21B 106.8(13) . . ?
C22B C19B C21B 105.2(14) . . ?
C20B C19B C21B 106.2(16) . . ?
C19B C20B H20D 109.5 . . ?
C19B C20B H20E 109.5 . . ?
H20D C20B H20E 109.5 . . ?
C19B C20B H20F 109.5 . . ?
H20D C20B H20F 109.5 . . ?
H20E C20B H20F 109.5 . . ?
C19B C21B H21D 109.5 . . ?
C19B C21B H21E 109.5 . . ?
H21D C21B H21E 109.5 . . ?
C19B C21B H21F 109.5 . . ?
H21D C21B H21F 109.5 . . ?
H21E C21B H21F 109.5 . . ?
C19B C22B H22D 109.5 . . ?
C19B C22B H22E 109.5 . . ?
H22D C22B H22E 109.5 . . ?
C19B C22B H22F 109.5 . . ?
H22D C22B H22F 109.5 . . ?
H22E C22B H22F 109.5 . . ?
O1B C23B P2B 106.9(10) . . ?
O1B C23B H23C 110.3 . . ?
P2B C23B H23C 110.3 . . ?
O1B C23B H23D 110.3 . . ?
P2B C23B H23D 110.3 . . ?
H23C C23B H23D 108.6 . . ?
C29B C24B C25B 116.5(14) . . ?
C29B C24B P2B 116.9(12) . . ?
C25B C24B P2B 126.6(12) . . ?
C24B C25B C26B 120.2(15) . . ?
C24B C25B H25B 119.9 . . ?
C26B C25B H25B 119.9 . . ?
C27B C26B C25B 115.9(16) . . ?
C27B C26B H26B 122.1 . . ?
C25B C26B H26B 122.1 . . ?
C26B C27B C28B 125.9(17) . . ?
C26B C27B H27B 117.1 . . ?
C28B C27B H27B 117.1 . . ?
C27B C28B C29B 117.4(16) . . ?
C27B C28B H28B 121.3 . . ?
C29B C28B H28B 121.3 . . ?
C24B C29B C28B 123.3(15) . . ?
C24B C29B H29B 118.4 . . ?
C28B C29B H29B 118.4 . . ?
C35B C30B C31B 119.6(12) . . ?
C35B C30B P2B 124.5(11) . . ?
C31B C30B P2B 115.8(12) . . ?
C32B C31B C30B 119.4(14) . . ?
C32B C31B H31B 120.3 . . ?
C30B C31B H31B 120.3 . . ?
C33B C32B C31B 120.0(14) . . ?
C33B C32B H32B 120.0 . . ?
C31B C32B H32B 120.0 . . ?
C32B C33B C34B 122.0(14) . . ?
C32B C33B H33B 119.0 . . ?
C34B C33B H33B 119.0 . . ?
C33B C34B C35B 118.0(14) . . ?
C33B C34B H34B 121.0 . . ?
C35B C34B H34B 121.0 . . ?
C30B C35B C34B 120.4(12) . . ?
C30B C35B H35B 119.8 . . ?
C34B C35B H35B 119.8 . . ?
N1B C36B C37B 110.1(11) . . ?
N1B C36B C43B 105.3(9) . . ?
C37B C36B C43B 116.0(10) . . ?
N1B C36B H36B 108.4 . . ?
C37B C36B H36B 108.4 . . ?
C43B C36B H36B 108.4 . . ?
C38B C37B C42B 113.7(12) . . ?
C38B C37B C36B 125.2(11) . . ?
C42B C37B C36B 120.7(12) . . ?
C37B C38B C39B 127.5(13) . . ?
C37B C38B H38B 116.2 . . ?
C39B C38B H38B 116.2 . . ?
C40B C39B C38B 117.5(14) . . ?
C40B C39B H39B 121.3 . . ?
C38B C39B H39B 121.3 . . ?
C39B C40B C41B 119.9(14) . . ?
C39B C40B H40B 120.1 . . ?
C41B C40B H40B 120.1 . . ?
C40B C41B C42B 119.3(13) . . ?
C40B C41B H41B 120.3 . . ?
C42B C41B H41B 120.3 . . ?
C37B C42B C41B 121.7(13) . . ?
C37B C42B H42B 119.1 . . ?
C41B C42B H42B 119.1 . . ?
C44B C43B C36B 113.4(9) . . ?
C44B C43B N2B 111.1(10) . . ?
C36B C43B N2B 105.4(10) . . ?
C44B C43B H43B 108.9 . . ?
C36B C43B H43B 108.9 . . ?
N2B C43B H43B 108.9 . . ?
C45B C44B C49B 117.0(12) . . ?
C45B C44B C43B 125.7(12) . . ?
C49B C44B C43B 116.9(11) . . ?
C44B C45B C46B 126.4(13) . . ?
C44B C45B H45B 116.8 . . ?
C46B C45B H45B 116.8 . . ?
C47B C46B C45B 114.7(13) . . ?
C47B C46B H46B 122.7 . . ?
C45B C46B H46B 122.7 . . ?
C48B C47B C46B 124.8(14) . . ?
C48B C47B H47B 117.6 . . ?
C46B C47B H47B 117.6 . . ?
C47B C48B C49B 117.9(13) . . ?
C47B C48B H48B 121.0 . . ?
C49B C48B H48B 121.0 . . ?
C44B C49B C48B 119.2(12) . . ?
C44B C49B H49B 120.4 . . ?
C48B C49B H49B 120.4 . . ?
Cl4A C50A Cl3A 116.7(14) . . ?
Cl4A C50A H50A 108.1 . . ?
Cl3A C50A H50A 108.1 . . ?
Cl4A C50A H50B 108.1 . . ?
Cl3A C50A H50B 108.1 . . ?
H50A C50A H50B 107.3 . . ?
Cl4B C50B Cl3B 102.9(11) . . ?
Cl4B C50B H50C 111.2 . . ?
Cl3B C50B H50C 111.2 . . ?
Cl4B C50B H50D 111.2 . . ?
Cl3B C50B H50D 111.2 . . ?
H50C C50B H50D 109.1 . . ?

loop_
_geom_bond_atom_site_label_1
_geom_bond_atom_site_label_2
_geom_bond_distance
_geom_bond_site_symmetry_2
_geom_bond_publ_flag
Ru1A N1A 2.134(12) . ?
Ru1A N2A 2.154(13) . ?
Ru1A P1A 2.192(6) . ?
Ru1A P2A 2.254(6) . ?
Ru1A Cl1A 2.405(5) . ?
Ru1A Cl2A 2.415(5) . ?
P1A O2A 1.580(11) . ?
P1A O1A 1.621(11) . ?
P1A O4A 1.633(12) . ?
P2A C24A 1.816(11) . ?
P2A C30A 1.852(10) . ?
P2A C23A 1.928(15) . ?
O1A C23A 1.401(17) . ?
O2A C1A 1.430(13) . ?
O3A C4A 1.329(13) . ?
O3A C7A 1.422(19) . ?
O4A C12A 1.361(13) . ?
O5A C15A 1.349(15) . ?
O5A C18A 1.34(2) . ?
N1A C36A 1.576(16) . ?
N1A H1A1 0.9100 . ?
N1A H1A2 0.9100 . ?
N2A C43A 1.506(15) . ?
N2A H2A1 0.9100 . ?
N2A H2A2 0.9100 . ?
C1A C2A 1.3900 . ?
C1A C6A 1.3900 . ?
C2A C3A 1.3900 . ?
C2A C13A 1.502(11) . ?
C3A C4A 1.3900 . ?
C3A H3A 0.9500 . ?
C4A C5A 1.3900 . ?
C5A C6A 1.3900 . ?
C5A H5A 0.9500 . ?
C6A C8A 1.704(17) . ?
C7A H7A1 0.9800 . ?
C7A H7A2 0.9800 . ?
C7A H7A3 0.9800 . ?
C8A C9A 1.45(2) . ?
C8A C11A 1.45(2) . ?
C8A C10A 1.47(3) . ?
C9A H9A1 0.9800 . ?
C9A H9A2 0.9800 . ?
C9A H9A3 0.9800 . ?
C10A H10A 0.9800 . ?
C10A H10B 0.9800 . ?
C10A H10C 0.9800 . ?
C11A H11A 0.9800 . ?
C11A H11B 0.9800 . ?
C11A H11C 0.9800 . ?
C12A C13A 1.3900 . ?
C12A C17A 1.3900 . ?
C13A C14A 1.3900 . ?
C14A C15A 1.3900 . ?
C14A H14A 0.9500 . ?
C15A C16A 1.3900 . ?
C16A C17A 1.3900 . ?
C16A H16A 0.9500 . ?
C17A C19A 1.56(2) . ?
C18A H18A 0.9800 . ?
C18A H18B 0.9800 . ?
C18A H18C 0.9800 . ?
C19A C22A 1.476(19) . ?
C19A C20A 1.53(2) . ?
C19A C21A 1.54(2) . ?
C20A H20A 0.9800 . ?
C20A H20B 0.9800 . ?
C20A H20C 0.9800 . ?
C21A H21A 0.9800 . ?
C21A H21B 0.9800 . ?
C21A H21C 0.9800 . ?
C22A H22A 0.9800 . ?
C22A H22B 0.9800 . ?
C22A H22C 0.9800 . ?
C23A H23A 0.9900 . ?
C23A H23B 0.9900 . ?
C24A C25A 1.3900 . ?
C24A C29A 1.3900 . ?
C25A C26A 1.3900 . ?
C25A H25A 0.9500 . ?
C26A C27A 1.3900 . ?
C26A H26A 0.9500 . ?
C27A C28A 1.3900 . ?
C27A H27A 0.9500 . ?
C28A C29A 1.3900 . ?
C28A H28A 0.9500 . ?
C29A H29A 0.9500 . ?
C30A C31A 1.3900 . ?
C30A C35A 1.3900 . ?
C31A C32A 1.3900 . ?
C31A H31A 0.9500 . ?
C32A C33A 1.3900 . ?
C32A H32A 0.9500 . ?
C33A C34A 1.3900 . ?
C33A H33A 0.9500 . ?
C34A C35A 1.3900 . ?
C34A H34A 0.9500 . ?
C35A H35A 0.9500 . ?
C36A C43A 1.526(16) . ?
C36A C37A 1.542(13) . ?
C36A H36A 1.0000 . ?
C37A C38A 1.3900 . ?
C37A C42A 1.3900 . ?
C38A C39A 1.3900 . ?
C38A H38A 0.9500 . ?
C39A C40A 1.3900 . ?
C39A H39A 0.9500 . ?
C40A C41A 1.3900 . ?
C40A H40A 0.9500 . ?
C41A C42A 1.3900 . ?
C41A H41A 0.9500 . ?
C42A H42A 0.9500 . ?
C43A C44A 1.529(13) . ?
C43A H43A 1.0000 . ?
C44A C45A 1.3900 . ?
C44A C49A 1.3900 . ?
C45A C46A 1.3900 . ?
C45A H45A 0.9500 . ?
C46A C47A 1.3900 . ?
C46A H46A 0.9500 . ?
C47A C48A 1.3900 . ?
C47A H47A 0.9500 . ?
C48A C49A 1.3900 . ?
C48A H48A 0.9500 . ?
C49A H49A 0.9501 . ?
Ru1B N2B 2.132(13) . ?
Ru1B P1B 2.176(6) . ?
Ru1B N1B 2.238(11) . ?
Ru1B P2B 2.282(5) . ?
Ru1B Cl2B 2.399(5) . ?
Ru1B Cl1B 2.417(5) . ?
P1B O4B 1.574(12) . ?
P1B O1B 1.633(12) . ?
P1B O2B 1.676(11) . ?
P2B C23B 1.788(15) . ?
P2B C24B 1.794(15) . ?
P2B C30B 1.879(15) . ?
O1B C23B 1.505(18) . ?
O2B C1B 1.367(13) . ?
O3B C7B 1.428(17) . ?
O3B C4B 1.431(14) . ?
O4B C12B 1.420(13) . ?
O5B C18B 1.434(19) . ?
O5B C15B 1.441(16) . ?
N1B C36B 1.435(15) . ?
N1B H1B1 0.9100 . ?
N1B H1B2 0.9100 . ?
N2B C43B 1.521(15) . ?
N2B H2B1 0.9100 . ?
N2B H2B2 0.9100 . ?
C1B C2B 1.3900 . ?
C1B C6B 1.3900 . ?
C2B C3B 1.3900 . ?
C2B C13B 1.561(11) . ?
C3B C4B 1.3900 . ?
C3B H3B 0.9500 . ?
C4B C5B 1.3900 . ?
C5B C6B 1.3900 . ?
C5B H5B 0.9500 . ?
C6B C8B 1.444(17) . ?
C7B H7B1 0.9800 . ?
C7B H7B2 0.9800 . ?
C7B H7B3 0.9800 . ?
C8B C10B 1.61(3) . ?
C8B C11B 1.63(2) . ?
C8B C9B 1.65(2) . ?
C9B H9B1 0.9800 . ?
C9B H9B2 0.9800 . ?
C9B H9B3 0.9800 . ?
C10B H10D 0.9800 . ?
C10B H10E 0.9800 . ?
C10B H10F 0.9800 . ?
C11B H11D 0.9800 . ?
C11B H11E 0.9800 . ?
C11B H11F 0.9800 . ?
C12B C13B 1.3900 . ?
C12B C17B 1.3900 . ?
C13B C14B 1.3900 . ?
C14B C15B 1.3900 . ?
C14B H14B 0.9500 . ?
C15B C16B 1.3900 . ?
C16B C17B 1.3900 . ?
C16B H16B 0.9500 . ?
C17B C19B 1.57(2) . ?
C18B H18D 0.9800 . ?
C18B H18E 0.9800 . ?
C18B H18F 0.9800 . ?
C19B C22B 1.58(2) . ?
C19B C20B 1.59(2) . ?
C19B C21B 1.59(2) . ?
C20B H20D 0.9800 . ?
C20B H20E 0.9800 . ?
C20B H20F 0.9800 . ?
C21B H21D 0.9800 . ?
C21B H21E 0.9800 . ?
C21B H21F 0.9800 . ?
C22B H22D 0.9800 . ?
C22B H22E 0.9800 . ?
C22B H22F 0.9800 . ?
C23B H23C 0.9900 . ?
C23B H23D 0.9900 . ?
C24B C29B 1.367(17) . ?
C24B C25B 1.386(18) . ?
C25B C26B 1.471(19) . ?
C25B H25B 0.9500 . ?
C26B C27B 1.305(19) . ?
C26B H26B 0.9500 . ?
C27B C28B 1.325(19) . ?
C27B H27B 0.9500 . ?
C28B C29B 1.375(18) . ?
C28B H28B 0.9500 . ?
C29B H29B 0.9500 . ?
C30B C35B 1.320(16) . ?
C30B C31B 1.424(16) . ?
C31B C32B 1.403(17) . ?
C31B H31B 0.9500 . ?
C32B C33B 1.342(18) . ?
C32B H32B 0.9500 . ?
C33B C34B 1.362(17) . ?
C33B H33B 0.9500 . ?
C34B C35B 1.467(16) . ?
C34B H34B 0.9500 . ?
C35B H35B 0.9500 . ?
C36B C37B 1.459(16) . ?
C36B C43B 1.512(15) . ?
C36B H36B 1.0000 . ?
C37B C38B 1.320(16) . ?
C37B C42B 1.371(15) . ?
C38B C39B 1.423(17) . ?
C38B H38B 0.9500 . ?
C39B C40B 1.327(17) . ?
C39B H39B 0.9500 . ?
C40B C41B 1.370(18) . ?
C40B H40B 0.9500 . ?
C41B C42B 1.448(18) . ?
C41B H41B 0.9500 . ?
C42B H42B 0.9500 . ?
C43B C44B 1.512(15) . ?
C43B H43B 1.0000 . ?
C44B C45B 1.292(15) . ?
C44B C49B 1.417(16) . ?
C45B C46B 1.399(16) . ?
C45B H45B 0.9500 . ?
C46B C47B 1.350(17) . ?
C46B H46B 0.9500 . ?
C47B C48B 1.329(17) . ?
C47B H47B 0.9500 . ?
C48B C49B 1.421(17) . ?
C48B H48B 0.9500 . ?
C49B H49B 0.9500 . ?
Cl3A C50A 1.72(2) . ?
Cl4A C50A 1.64(2) . ?
C50A H50A 0.9900 . ?
C50A H50B 0.9900 . ?
Cl3B C50B 1.83(2) . ?
Cl4B C50B 1.76(2) . ?
C50B H50C 0.9900 . ?
C50B H50D 0.9900 . ?

loop_
_geom_torsion_atom_site_label_1
_geom_torsion_atom_site_label_2
_geom_torsion_atom_site_label_3
_geom_torsion_atom_site_label_4
_geom_torsion
_geom_torsion_site_symmetry_1
_geom_torsion_site_symmetry_2
_geom_torsion_site_symmetry_3
_geom_torsion_site_symmetry_4
_geom_torsion_publ_flag
O2A P1A O1A C23A 124.0(12) . . . . ?
O4A P1A O1A C23A -135.2(11) . . . . ?
Ru1A P1A O1A C23A -9.3(13) . . . . ?
O1A P1A O2A C1A -178.1(10) . . . . ?
O4A P1A O2A C1A 79.5(11) . . . . ?
Ru1A P1A O2A C1A -52.4(12) . . . . ?
O2A P1A O4A C12A -8.8(14) . . . . ?
O1A P1A O4A C12A -106.6(13) . . . . ?
Ru1A P1A O4A C12A 128.7(11) . . . . ?
P1A O2A C1A C2A -57.1(12) . . . . ?
P1A O2A C1A C6A 107.9(10) . . . . ?
C6A C1A C2A C3A 0.0 . . . . ?
O2A C1A C2A C3A 165.5(10) . . . . ?
C6A C1A C2A C13A 163.7(10) . . . . ?
O2A C1A C2A C13A -30.8(10) . . . . ?
C1A C2A C3A C4A 0.0 . . . . ?
C13A C2A C3A C4A -164.0(10) . . . . ?
C7A O3A C4A C5A 171.4(10) . . . . ?
C7A O3A C4A C3A -17.7(17) . . . . ?
C2A C3A C4A O3A -170.0(13) . . . . ?
C2A C3A C4A C5A 0.0 . . . . ?
O3A C4A C5A C6A 171.9(11) . . . . ?
C3A C4A C5A C6A 0.0 . . . . ?
C4A C5A C6A C1A 0.0 . . . . ?
C4A C5A C6A C8A 164.6(11) . . . . ?
C2A C1A C6A C5A 0.0 . . . . ?
O2A C1A C6A C5A -164.3(10) . . . . ?
C2A C1A C6A C8A -163.7(12) . . . . ?
O2A C1A C6A C8A 31.9(13) . . . . ?
C5A C6A C8A C9A 56.0(17) . . . . ?
C1A C6A C8A C9A -139.7(13) . . . . ?
C5A C6A C8A C11A 179.8(12) . . . . ?
C1A C6A C8A C11A -15.9(19) . . . . ?
C5A C6A C8A C10A -60.6(16) . . . . ?
C1A C6A C8A C10A 103.7(15) . . . . ?
P1A O4A C12A C13A -38.5(15) . . . . ?
P1A O4A C12A C17A 144.1(9) . . . . ?
O4A C12A C13A C14A -177.3(10) . . . . ?
C17A C12A C13A C14A 0.0 . . . . ?
O4A C12A C13A C2A 6.1(11) . . . . ?
C17A C12A C13A C2A -176.6(10) . . . . ?
C3A C2A C13A C12A -141.9(7) . . . . ?
C1A C2A C13A C12A 54.1(10) . . . . ?
C3A C2A C13A C14A 41.3(9) . . . . ?
C1A C2A C13A C14A -122.7(7) . . . . ?
C12A C13A C14A C15A 0.0 . . . . ?
C2A C13A C14A C15A 176.9(9) . . . . ?
C18A O5A C15A C14A 163.3(14) . . . . ?
C18A O5A C15A C16A -11(2) . . . . ?
C13A C14A C15A O5A -174.6(11) . . . . ?
C13A C14A C15A C16A 0.0 . . . . ?
O5A C15A C16A C17A 173.9(13) . . . . ?
C14A C15A C16A C17A 0.0 . . . . ?
C15A C16A C17A C12A 0.0 . . . . ?
C15A C16A C17A C19A 173.4(10) . . . . ?
O4A C12A C17A C16A 177.4(10) . . . . ?
C13A C12A C17A C16A 0.0 . . . . ?
O4A C12A C17A C19A 4.1(12) . . . . ?
C13A C12A C17A C19A -173.3(11) . . . . ?
C16A C17A C19A C22A -109.1(12) . . . . ?
C12A C17A C19A C22A 64.3(13) . . . . ?
C16A C17A C19A C20A 127.8(11) . . . . ?
C12A C17A C19A C20A -58.8(15) . . . . ?
C16A C17A C19A C21A 14.1(15) . . . . ?
C12A C17A C19A C21A -172.6(10) . . . . ?
P1A O1A C23A P2A 36.1(14) . . . . ?
C30A P2A C24A C25A -52.2(8) . . . . ?
C23A P2A C24A C25A 54.7(9) . . . . ?
Ru1A P2A C24A C25A 168.2(5) . . . . ?
C30A P2A C24A C29A 132.9(7) . . . . ?
C23A P2A C24A C29A -120.3(8) . . . . ?
Ru1A P2A C24A C29A -6.8(10) . . . . ?
C29A C24A C25A C26A 0.0 . . . . ?
P2A C24A C25A C26A -174.8(10) . . . . ?
C24A C25A C26A C27A 0.0 . . . . ?
C25A C26A C27A C28A 0.0 . . . . ?
C26A C27A C28A C29A 0.0 . . . . ?
C27A C28A C29A C24A 0.0 . . . . ?
C25A C24A C29A C28A 0.0 . . . . ?
P2A C24A C29A C28A 175.1(9) . . . . ?
C24A P2A C30A C31A -45.5(8) . . . . ?
C23A P2A C30A C31A -148.8(7) . . . . ?
Ru1A P2A C30A C31A 99.1(7) . . . . ?
C24A P2A C30A C35A 135.7(7) . . . . ?
C23A P2A C30A C35A 32.4(8) . . . . ?
Ru1A P2A C30A C35A -79.7(7) . . . . ?
C35A C30A C31A C32A 0.0 . . . . ?
P2A C30A C31A C32A -178.8(9) . . . . ?
C30A C31A C32A C33A 0.0 . . . . ?
C31A C32A C33A C34A 0.0 . . . . ?
C32A C33A C34A C35A 0.0 . . . . ?
C33A C34A C35A C30A 0.0 . . . . ?
C31A C30A C35A C34A 0.0 . . . . ?
P2A C30A C35A C34A 178.8(9) . . . . ?
Ru1A N1A C36A C43A 41.2(12) . . . . ?
Ru1A N1A C36A C37A 169.3(7) . . . . ?
C43A C36A C37A C38A 57.4(13) . . . . ?
N1A C36A C37A C38A -67.5(12) . . . . ?
C43A C36A C37A C42A -127.4(10) . . . . ?
N1A C36A C37A C42A 107.7(11) . . . . ?
C42A C37A C38A C39A 0.0 . . . . ?
C36A C37A C38A C39A 175.1(10) . . . . ?
C37A C38A C39A C40A 0.0 . . . . ?
C38A C39A C40A C41A 0.0 . . . . ?
C39A C40A C41A C42A 0.0 . . . . ?
C40A C41A C42A C37A 0.0 . . . . ?
C38A C37A C42A C41A 0.0 . . . . ?
C36A C37A C42A C41A -175.2(10) . . . . ?
Ru1A N2A C43A C36A 39.7(13) . . . . ?
Ru1A N2A C43A C44A 167.0(8) . . . . ?
C37A C36A C43A N2A 179.1(10) . . . . ?
N1A C36A C43A N2A -52.6(14) . . . . ?
C37A C36A C43A C44A 57.0(15) . . . . ?
N1A C36A C43A C44A -174.8(10) . . . . ?
N2A C43A C44A C45A 110.0(10) . . . . ?
C36A C43A C44A C45A -128.2(10) . . . . ?
N2A C43A C44A C49A -70.9(11) . . . . ?
C36A C43A C44A C49A 50.9(12) . . . . ?
C49A C44A C45A C46A 0.0 . . . . ?
C43A C44A C45A C46A 179.1(9) . . . . ?
C44A C45A C46A C47A 0.0 . . . . ?
C45A C46A C47A C48A 0.0 . . . . ?
C46A C47A C48A C49A 0.0 . . . . ?
C47A C48A C49A C44A 0.0 . . . . ?
C45A C44A C49A C48A 0.0 . . . . ?
C43A C44A C49A C48A -179.1(9) . . . . ?
O4B P1B O1B C23B 131.3(11) . . . . ?
O2B P1B O1B C23B -124.4(12) . . . . ?
Ru1B P1B O1B C23B 7.0(13) . . . . ?
O4B P1B O2B C1B -81.1(10) . . . . ?
O1B P1B O2B C1B 176.3(10) . . . . ?
Ru1B P1B O2B C1B 53.7(11) . . . . ?
O1B P1B O4B C12B 109.2(12) . . . . ?
O2B P1B O4B C12B 11.1(13) . . . . ?
Ru1B P1B O4B C12B -128.6(11) . . . . ?
P1B O2B C1B C2B 57.0(11) . . . . ?
P1B O2B C1B C6B -116.7(8) . . . . ?
O2B C1B C2B C3B -173.8(10) . . . . ?
C6B C1B C2B C3B 0.0 . . . . ?
O2B C1B C2B C13B 28.0(11) . . . . ?
C6B C1B C2B C13B -158.2(10) . . . . ?
C1B C2B C3B C4B 0.0 . . . . ?
C13B C2B C3B C4B 157.9(10) . . . . ?
C2B C3B C4B C5B 0.0 . . . . ?
C2B C3B C4B O3B 177.9(11) . . . . ?
C7B O3B C4B C5B 168.2(12) . . . . ?
C7B O3B C4B C3B -9.7(17) . . . . ?
C3B C4B C5B C6B 0.0 . . . . ?
O3B C4B C5B C6B -177.9(11) . . . . ?
C4B C5B C6B C1B 0.0 . . . . ?
C4B C5B C6B C8B -168.0(12) . . . . ?
O2B C1B C6B C5B 173.8(10) . . . . ?
C2B C1B C6B C5B 0.0 . . . . ?
O2B C1B C6B C8B -20.0(15) . . . . ?
C2B C1B C6B C8B 166.2(13) . . . . ?
C5B C6B C8B C10B 59.9(16) . . . . ?
C1B C6B C8B C10B -107.2(15) . . . . ?
C5B C6B C8B C11B -59.5(16) . . . . ?
C1B C6B C8B C11B 133.4(12) . . . . ?
C5B C6B C8B C9B 178.2(13) . . . . ?
C1B C6B C8B C9B 11(2) . . . . ?
P1B O4B C12B C13B 39.0(15) . . . . ?
P1B O4B C12B C17B -144.9(9) . . . . ?
C17B C12B C13B C14B 0.0 . . . . ?
O4B C12B C13B C14B 176.0(11) . . . . ?
C17B C12B C13B C2B 176.7(10) . . . . ?
O4B C12B C13B C2B -7.2(12) . . . . ?
C1B C2B C13B C12B -54.2(10) . . . . ?
C3B C2B C13B C12B 147.4(7) . . . . ?
C1B C2B C13B C14B 122.7(8) . . . . ?
C3B C2B C13B C14B -35.8(10) . . . . ?
C12B C13B C14B C15B 0.0 . . . . ?
C2B C13B C14B C15B -177.0(9) . . . . ?
C13B C14B C15B C16B 0.0 . . . . ?
C13B C14B C15B O5B 178.6(11) . . . . ?
C18B O5B C15B C16B 23.1(19) . . . . ?
C18B O5B C15B C14B -155.4(12) . . . . ?
C14B C15B C16B C17B 0.0 . . . . ?
O5B C15B C16B C17B -178.4(13) . . . . ?
C15B C16B C17B C12B 0.0 . . . . ?
C15B C16B C17B C19B -177.3(11) . . . . ?
C13B C12B C17B C16B 0.0 . . . . ?
O4B C12B C17B C16B -176.2(10) . . . . ?
C13B C12B C17B C19B 177.2(12) . . . . ?
O4B C12B C17B C19B 1.0(12) . . . . ?
C16B C17B C19B C22B 0.3(16) . . . . ?
C12B C17B C19B C22B -177.0(10) . . . . ?
C16B C17B C19B C20B -128.0(13) . . . . ?
C12B C17B C19B C20B 54.8(17) . . . . ?
C16B C17B C19B C21B 114.5(12) . . . . ?
C12B C17B C19B C21B -62.8(14) . . . . ?
P1B O1B C23B P2B -36.2(14) . . . . ?
C24B P2B C23B O1B 171.6(11) . . . . ?
C30B P2B C23B O1B -82.2(12) . . . . ?
Ru1B P2B C23B O1B 47.2(12) . . . . ?
C23B P2B C24B C29B 155.9(12) . . . . ?
C30B P2B C24B C29B 50.5(13) . . . . ?
Ru1B P2B C24B C29B -90.8(12) . . . . ?
C23B P2B C24B C25B -27.0(15) . . . . ?
C30B P2B C24B C25B -132.4(13) . . . . ?
Ru1B P2B C24B C25B 86.3(13) . . . . ?
C29B C24B C25B C26B -6(2) . . . . ?
P2B C24B C25B C26B 177.2(12) . . . . ?
C24B C25B C26B C27B 1(2) . . . . ?
C25B C26B C27B C28B 8(3) . . . . ?
C26B C27B C28B C29B -12(3) . . . . ?
C25B C24B C29B C28B 2(2) . . . . ?
P2B C24B C29B C28B 179.7(12) . . . . ?
C27B C28B C29B C24B 6(2) . . . . ?
C23B P2B C30B C35B 124.5(14) . . . . ?
C24B P2B C30B C35B -128.6(14) . . . . ?
Ru1B P2B C30B C35B 10.0(16) . . . . ?
C23B P2B C30B C31B -58.1(12) . . . . ?
C24B P2B C30B C31B 48.8(12) . . . . ?
Ru1B P2B C30B C31B -172.5(9) . . . . ?
C35B C30B C31B C32B -7(2) . . . . ?
P2B C30B C31B C32B 175.4(12) . . . . ?
C30B C31B C32B C33B 2(2) . . . . ?
C31B C32B C33B C34B 5(2) . . . . ?
C32B C33B C34B C35B -7(2) . . . . ?
C31B C30B C35B C34B 5(2) . . . . ?
P2B C30B C35B C34B -177.4(12) . . . . ?
C33B C34B C35B C30B 1(2) . . . . ?
Ru1B N1B C36B C37B 169.9(8) . . . . ?
Ru1B N1B C36B C43B 44.2(12) . . . . ?
N1B C36B C37B C38B -74.6(17) . . . . ?
C43B C36B C37B C38B 44.8(18) . . . . ?
N1B C36B C37B C42B 113.3(14) . . . . ?
C43B C36B C37B C42B -127.3(13) . . . . ?
C42B C37B C38B C39B -4(2) . . . . ?
C36B C37B C38B C39B -176.7(14) . . . . ?
C37B C38B C39B C40B -1(2) . . . . ?
C38B C39B C40B C41B 3(2) . . . . ?
C39B C40B C41B C42B 0(2) . . . . ?
C38B C37B C42B C41B 7.1(19) . . . . ?
C36B C37B C42B C41B -180.0(13) . . . . ?
C40B C41B C42B C37B -6(2) . . . . ?
N1B C36B C43B C44B 178.7(10) . . . . ?
C37B C36B C43B C44B 56.8(15) . . . . ?
N1B C36B C43B N2B -59.6(13) . . . . ?
C37B C36B C43B N2B 178.5(11) . . . . ?
Ru1B N2B C43B C44B 171.5(8) . . . . ?
Ru1B N2B C43B C36B 48.3(11) . . . . ?
C36B C43B C44B C45B 53.5(17) . . . . ?
N2B C43B C44B C45B -65.0(16) . . . . ?
C36B C43B C44B C49B -134.6(12) . . . . ?
N2B C43B C44B C49B 106.9(12) . . . . ?
C49B C44B C45B C46B -1(2) . . . . ?
C43B C44B C45B C46B 171.1(12) . . . . ?
C44B C45B C46B C47B -1(2) . . . . ?
C45B C46B C47B C48B 2(2) . . . . ?
C46B C47B C48B C49B -1(2) . . . . ?
C45B C44B C49B C48B 1.6(18) . . . . ?
C43B C44B C49B C48B -171.0(11) . . . . ?
C47B C48B C49B C44B -0.9(19) . . . . ?
